data_4330726
loop_
_publ_author_name
'Fergus R. Knight'
'Rebecca A. M. Randall'
'Kasun S. Athukorala Arachchige'
'Lucy Wakefield'
'John M. Griffin'
'Sharon E. Ashbrook'
'Michael B\"uhl'
'Alexandra M. Z. Slawin'
'J. Derek Woollins'

_publ_contact_author_email frk@st-and.ac.uk
_publ_contact_author_name 'F R KNIGHT'
_publ_section_title
;
 Noncovalent Interactions in Peri-Substituted Chalconium Acenaphthene and
 Naphthalene Salts: A Combined Experimental, Crystallographic,
 Computational, and Solid-State NMR Study
;
_journal_name_full 'Inorganic Chemistry'
_journal_page_first 11087
_journal_page_last 11097
_journal_paper_doi 10.1021/ic301627y
_journal_volume 51
_journal_year 2012
_chemical_formula_moiety 'C20 H16 Br F3 O3 S Se'
_chemical_formula_sum 'C20 H16 Br F3 O3 S Se'
_chemical_formula_weight 552.26
_space_group_IT_number 2
_symmetry_cell_setting triclinic
_symmetry_Int_Tables_number 2
_symmetry_space_group_name_Hall '-P 1'
_symmetry_space_group_name_H-M 'P -1'
_atom_sites_solution_hydrogens geom
_atom_sites_solution_primary direct
_atom_sites_solution_secondary difmap
_cell_angle_alpha 106.39(2)
_cell_angle_beta 93.176(15)
_cell_angle_gamma 96.522(14)
_cell_formula_units_Z 2
_cell_length_a 7.898(6)
_cell_length_b 11.451(10)
_cell_length_c 12.050(10)
_cell_measurement_reflns_used 3696
_cell_measurement_temperature 125
_cell_measurement_theta_max 26.37
_cell_measurement_theta_min 1.77
_cell_volume 1034.4(15)
_computing_cell_refinement 'CrystalClear-SM Expert 2.0 r5'
_computing_data_collection 'CrystalClear-SM Expert 2.0 r5 (Rigaku, 2010)'
_computing_data_reduction 'CrystalClear-SM Expert 2.0 r5'
_computing_molecular_graphics 'CrystalStructure 4.0'
_computing_publication_material 'CrystalStructure 4.0 (Rigaku, 2010)'
_computing_structure_refinement 'SHELXL97 (Sheldrick, 2008)'
_computing_structure_solution 'SHELXS97 (Sheldrick, 2008)'
_diffrn_ambient_temperature 125
_diffrn_detector_area_resol_mean 29.257
_diffrn_measured_fraction_theta_full 0.996
_diffrn_measured_fraction_theta_max 0.996
_diffrn_measurement_device_type 'Rigaku Saturn70'
_diffrn_measurement_method \w
_diffrn_radiation_type 'Mo K\a'
_diffrn_radiation_wavelength 0.71075
_diffrn_reflns_av_R_equivalents 0.1950
_diffrn_reflns_limit_h_max 9
_diffrn_reflns_limit_h_min -9
_diffrn_reflns_limit_k_max 13
_diffrn_reflns_limit_k_min -13
_diffrn_reflns_limit_l_max 14
_diffrn_reflns_limit_l_min -14
_diffrn_reflns_number 7941
_diffrn_reflns_theta_full 25.00
_diffrn_reflns_theta_max 25.00
_diffrn_standards_number 0
_exptl_absorpt_coefficient_mu 3.899
_exptl_absorpt_correction_T_max 0.925
_exptl_absorpt_correction_T_min 0.323
_exptl_absorpt_correction_type multi-scan
_exptl_absorpt_process_details 'REQAB (Rigaku, 1998)'
_exptl_crystal_colour colorless
_exptl_crystal_density_diffrn 1.773
_exptl_crystal_description chunk
_exptl_crystal_F_000 544.00
_exptl_crystal_size_max 0.180
_exptl_crystal_size_mid 0.150
_exptl_crystal_size_min 0.020
_refine_diff_density_max 1.200
_refine_diff_density_min -1.440
_refine_ls_extinction_method none
_refine_ls_goodness_of_fit_ref 1.151
_refine_ls_hydrogen_treatment constr
_refine_ls_number_parameters 262
_refine_ls_number_reflns 3636
_refine_ls_number_restraints 0
_refine_ls_R_factor_gt 0.0871
_refine_ls_shift/su_max 0.010
_refine_ls_structure_factor_coef Fsqd
_refine_ls_weighting_details 'w = 1/[\s^2^(Fo^2^)+(0.1390P)^2^+0.9620P] where P=(Fo^2^+2Fc^2^)/3'
_refine_ls_weighting_scheme calc
_refine_ls_wR_factor_ref 0.2914
_reflns_number_gt 2584
_reflns_number_total 3637
_reflns_threshold_expression F^2^>2.0\s(F^2^)
_cod_data_source_file ic301627y_si_001_10.cif
_cod_data_source_block Ferg106-3
_cod_original_cell_volume 1034.5(15)
_cod_database_code 4330726

loop_
_symmetry_equiv_pos_site_id
_symmetry_equiv_pos_as_xyz
1 +X,+Y,+Z
2 -X,-Y,-Z

loop_
_atom_site_label
_atom_site_type_symbol
_atom_site_fract_x
_atom_site_fract_y
_atom_site_fract_z
_atom_site_U_iso_or_equiv
_atom_site_adp_type
_atom_site_occupancy
_atom_site_symmetry_multiplicity
_atom_site_calc_flag
_atom_site_refinement_flags
Br1 Br 0.47037(13) 0.98161(10) 0.64446(9) 0.0339(5) Uani 1.0 2 d .
Se1 Se 0.30955(12) 0.70599(10) 0.62141(8) 0.0285(5) Uani 1.0 2 d .
S1 S 0.6643(4) 1.5139(3) 0.7193(3) 0.0328(7) Uani 1.0 2 d .
F1 F 0.7297(12) 1.3483(8) 0.8223(7) 0.065(3) Uani 1.0 2 d .
F2 F 0.5010(12) 1.4326(9) 0.8698(8) 0.074(3) Uani 1.0 2 d .
F3 F 0.7507(11) 1.5330(8) 0.9375(6) 0.065(3) Uani 1.0 2 d .
O1 O 0.5707(10) 1.4151(8) 0.6267(7) 0.047(2) Uani 1.0 2 d .
O2 O 0.5783(10) 1.6205(8) 0.7538(7) 0.044(2) Uani 1.0 2 d .
O3 O 0.8429(10) 1.5363(10) 0.7080(8) 0.054(3) Uani 1.0 2 d .
C1 C 0.2675(14) 0.7825(11) 0.7813(9) 0.032(3) Uani 1.0 2 d .
C2 C 0.1936(13) 0.7061(12) 0.8414(9) 0.034(3) Uani 1.0 2 d .
C3 C 0.1528(13) 0.7507(12) 0.9580(10) 0.033(3) Uani 1.0 2 d .
C4 C 0.1833(12) 0.8727(11) 1.0105(9) 0.027(3) Uani 1.0 2 d .
C5 C 0.2587(13) 0.9506(11) 0.9482(9) 0.031(3) Uani 1.0 2 d .
C6 C 0.2819(13) 1.0769(12) 1.0186(10) 0.036(3) Uani 1.0 2 d .
C7 C 0.3539(15) 1.1676(12) 0.9730(11) 0.042(3) Uani 1.0 2 d .
C8 C 0.4026(14) 1.1312(12) 0.8632(10) 0.039(3) Uani 1.0 2 d .
C9 C 0.3806(13) 1.0070(11) 0.7905(9) 0.031(3) Uani 1.0 2 d .
C10 C 0.3051(13) 0.9117(11) 0.8340(9) 0.029(3) Uani 1.0 2 d .
C11 C 0.1498(15) 0.9496(12) 1.1287(9) 0.041(3) Uani 1.0 2 d .
C12 C 0.2149(14) 1.0866(12) 1.1332(10) 0.040(3) Uani 1.0 2 d .
C13 C 0.1185(12) 0.7521(10) 0.5441(8) 0.025(3) Uani 1.0 2 d .
C14 C 0.1393(15) 0.7765(12) 0.4384(10) 0.038(3) Uani 1.0 2 d .
C15 C 0.0047(16) 0.8004(15) 0.3779(12) 0.054(4) Uani 1.0 2 d .
C16 C -0.1559(16) 0.8030(14) 0.4228(11) 0.052(4) Uani 1.0 2 d .
C17 C -0.1763(14) 0.7809(12) 0.5279(11) 0.043(3) Uani 1.0 2 d .
C18 C -0.0415(14) 0.7542(11) 0.5896(9) 0.031(3) Uani 1.0 2 d .
C19 C 0.2152(15) 0.5353(11) 0.5970(10) 0.038(3) Uani 1.0 2 d .
C20 C 0.6582(18) 1.4518(13) 0.8432(11) 0.047(4) Uani 1.0 2 d .
H2 H 0.1691 0.6205 0.8033 0.0403 Uiso 1.0 2 calc R
H3 H 0.1053 0.6960 0.9980 0.0396 Uiso 1.0 2 calc R
H7 H 0.3685 1.2518 1.0168 0.0503 Uiso 1.0 2 calc R
H8 H 0.4550 1.1929 0.8327 0.0473 Uiso 1.0 2 calc R
H11A H 0.2131 0.9258 1.1904 0.0492 Uiso 1.0 2 calc R
H11B H 0.0262 0.9395 1.1392 0.0492 Uiso 1.0 2 calc R
H12A H 0.1199 1.1369 1.1443 0.0485 Uiso 1.0 2 calc R
H12B H 0.3063 1.1239 1.1971 0.0485 Uiso 1.0 2 calc R
H14 H 0.2483 0.7763 0.4088 0.0462 Uiso 1.0 2 calc R
H15 H 0.0187 0.8155 0.3051 0.0649 Uiso 1.0 2 calc R
H16 H -0.2504 0.8201 0.3805 0.0619 Uiso 1.0 2 calc R
H17 H -0.2847 0.7840 0.5583 0.0522 Uiso 1.0 2 calc R
H18 H -0.0563 0.7376 0.6616 0.0377 Uiso 1.0 2 calc R
H19A H 0.1936 0.4938 0.5135 0.0454 Uiso 1.0 2 calc R
H19B H 0.1077 0.5317 0.6334 0.0454 Uiso 1.0 2 calc R
H19C H 0.2969 0.4944 0.6317 0.0454 Uiso 1.0 2 calc R

loop_
_atom_site_aniso_label
_atom_site_aniso_U_11
_atom_site_aniso_U_22
_atom_site_aniso_U_33
_atom_site_aniso_U_12
_atom_site_aniso_U_13
_atom_site_aniso_U_23
Br1 0.0401(8) 0.0292(8) 0.0312(7) 0.0045(6) 0.0068(5) 0.0065(6)
Se1 0.0304(7) 0.0264(8) 0.0264(7) 0.0071(5) 0.0058(5) 0.0022(6)
S1 0.0333(15) 0.0317(18) 0.0315(15) 0.0069(12) 0.0072(11) 0.0046(14)
F1 0.120(7) 0.037(5) 0.044(5) 0.024(5) 0.013(5) 0.016(4)
F2 0.089(6) 0.058(6) 0.069(6) -0.002(5) 0.054(5) 0.006(5)
F3 0.099(6) 0.055(6) 0.037(4) 0.015(5) -0.000(4) 0.005(4)
O1 0.054(5) 0.030(6) 0.042(5) 0.008(4) -0.002(4) -0.011(5)
O2 0.049(5) 0.033(6) 0.040(5) 0.017(4) -0.004(4) -0.005(4)
O3 0.035(5) 0.068(7) 0.052(6) -0.003(5) 0.007(4) 0.011(6)
C1 0.040(6) 0.030(8) 0.028(6) 0.008(5) 0.008(5) 0.006(6)
C2 0.041(6) 0.032(7) 0.026(6) -0.002(5) -0.001(5) 0.008(6)
C3 0.039(6) 0.033(8) 0.030(6) 0.013(6) 0.002(5) 0.010(6)
C4 0.019(5) 0.040(8) 0.021(5) 0.008(5) 0.003(4) 0.006(6)
C5 0.026(5) 0.032(8) 0.029(6) -0.006(5) -0.004(4) 0.005(6)
C6 0.022(6) 0.048(9) 0.033(6) 0.007(5) 0.010(5) 0.003(6)
C7 0.044(7) 0.019(7) 0.045(7) 0.005(6) 0.005(6) -0.020(6)
C8 0.037(7) 0.037(9) 0.037(7) 0.005(6) 0.003(5) -0.001(7)
C9 0.024(5) 0.038(8) 0.034(6) 0.019(5) 0.011(5) 0.007(6)
C10 0.035(6) 0.027(7) 0.021(5) -0.001(5) -0.002(5) 0.001(5)
C11 0.043(7) 0.055(9) 0.024(6) 0.012(6) 0.000(5) 0.008(6)
C12 0.034(6) 0.041(8) 0.041(7) 0.001(6) -0.004(5) 0.005(7)
C13 0.031(5) 0.021(6) 0.015(5) 0.006(5) 0.001(4) -0.011(5)
C14 0.049(7) 0.033(8) 0.037(7) 0.007(6) 0.000(5) 0.015(6)
C15 0.047(8) 0.069(11) 0.054(8) 0.014(7) 0.011(6) 0.027(9)
C16 0.048(8) 0.064(11) 0.042(7) 0.021(7) 0.005(6) 0.010(8)
C17 0.034(6) 0.042(9) 0.047(7) 0.010(6) -0.010(6) 0.000(7)
C18 0.046(6) 0.024(7) 0.021(5) 0.010(5) 0.009(5) -0.001(5)
C19 0.046(7) 0.027(8) 0.036(6) -0.006(6) 0.006(5) 0.006(6)
C20 0.068(9) 0.031(9) 0.034(7) 0.007(7) 0.016(6) -0.008(6)

loop_
_atom_type_symbol
_atom_type_description
_atom_type_scat_dispersion_real
_atom_type_scat_dispersion_imag
_atom_type_scat_source
C C 0.0033 0.0016
;
International Tables for Crystallography
(1992, Vol. C, Tables 4.2.6.8 and 6.1.1.4)
;
H H 0.0000 0.0000
;
International Tables for Crystallography
(1992, Vol. C, Table 6.1.1.4)
;
Br Br -0.2901 2.4595
;
International Tables for Crystallography
(1992, Vol. C, Tables 4.2.6.8 and 6.1.1.4)
;
F F 0.0171 0.0103
;
International Tables for Crystallography
(1992, Vol. C, Tables 4.2.6.8 and 6.1.1.4)
;
O O 0.0106 0.0060
;
International Tables for Crystallography
(1992, Vol. C, Tables 4.2.6.8 and 6.1.1.4)
;
S S 0.1246 0.1234
;
International Tables for Crystallography
(1992, Vol. C, Tables 4.2.6.8 and 6.1.1.4)
;
Se Se -0.0929 2.2259
;
International Tables for Crystallography
(1992, Vol. C, Tables 4.2.6.8 and 6.1.1.4)
;

loop_
_geom_angle_atom_site_label_1
_geom_angle_atom_site_label_2
_geom_angle_atom_site_label_3
_geom_angle
_geom_angle_publ_flag
C1 Se1 C13 98.8(5) yes
C1 Se1 C19 102.6(5) yes
C13 Se1 C19 97.0(5) yes
O1 S1 O2 113.8(5) yes
O1 S1 O3 114.7(5) yes
O1 S1 C20 102.7(6) yes
O2 S1 O3 116.1(6) yes
O2 S1 C20 104.1(6) yes
O3 S1 C20 103.1(7) yes
Se1 C1 C2 117.0(8) yes
Se1 C1 C10 122.0(9) yes
C2 C1 C10 121.0(10) yes
C1 C2 C3 122.6(11) yes
C2 C3 C4 118.3(12) yes
C3 C4 C5 118.7(10) yes
C3 C4 C11 132.0(12) yes
C5 C4 C11 109.2(10) yes
C4 C5 C6 110.5(10) yes
C4 C5 C10 125.5(11) yes
C6 C5 C10 124.0(12) yes
C5 C6 C7 119.3(11) yes
C5 C6 C12 110.3(12) yes
C7 C6 C12 130.4(11) yes
C6 C7 C8 117.5(11) yes
C7 C8 C9 124.7(13) yes
Br1 C9 C8 115.8(10) yes
Br1 C9 C10 124.7(8) yes
C8 C9 C10 119.3(10) yes
C1 C10 C5 113.8(11) yes
C1 C10 C9 131.1(10) yes
C5 C10 C9 115.1(10) yes
C4 C11 C12 105.5(10) yes
C6 C12 C11 104.5(10) yes
Se1 C13 C14 118.6(8) yes
Se1 C13 C18 120.9(8) yes
C14 C13 C18 120.4(10) yes
C13 C14 C15 120.1(12) yes
C14 C15 C16 120.0(14) yes
C15 C16 C17 120.0(13) yes
C16 C17 C18 120.8(11) yes
C13 C18 C17 118.7(11) yes
S1 C20 F1 111.2(9) yes
S1 C20 F2 110.9(10) yes
S1 C20 F3 109.8(10) yes
F1 C20 F2 110.4(12) yes
F1 C20 F3 106.5(11) yes
F2 C20 F3 107.8(10) yes
C1 C2 H2 118.686 no
C3 C2 H2 118.672 no
C2 C3 H3 120.837 no
C4 C3 H3 120.844 no
C6 C7 H7 121.273 no
C8 C7 H7 121.273 no
C7 C8 H8 117.625 no
C9 C8 H8 117.638 no
C4 C11 H11A 110.641 no
C4 C11 H11B 110.646 no
C12 C11 H11A 110.645 no
C12 C11 H11B 110.645 no
H11A C11 H11B 108.767 no
C6 C12 H12A 110.859 no
C6 C12 H12B 110.852 no
C11 C12 H12A 110.856 no
C11 C12 H12B 110.858 no
H12A C12 H12B 108.905 no
C13 C14 H14 119.920 no
C15 C14 H14 119.934 no
C14 C15 H15 120.019 no
C16 C15 H15 120.023 no
C15 C16 H16 119.975 no
C17 C16 H16 119.986 no
C16 C17 H17 119.618 no
C18 C17 H17 119.614 no
C13 C18 H18 120.642 no
C17 C18 H18 120.643 no
Se1 C19 H19A 109.471 no
Se1 C19 H19B 109.472 no
Se1 C19 H19C 109.476 no
H19A C19 H19B 109.470 no
H19A C19 H19C 109.469 no
H19B C19 H19C 109.470 no

loop_
_geom_bond_atom_site_label_1
_geom_bond_atom_site_label_2
_geom_bond_distance
_geom_bond_publ_flag
Br1 C9 1.893(11) yes
Se1 C1 1.943(11) yes
Se1 C13 1.931(11) yes
Se1 C19 1.945(12) yes
S1 O1 1.441(8) yes
S1 O2 1.435(10) yes
S1 O3 1.426(9) yes
S1 C20 1.827(15) yes
F1 C20 1.336(17) yes
F2 C20 1.309(17) yes
F3 C20 1.359(13) yes
C1 C2 1.385(18) yes
C1 C10 1.425(16) yes
C2 C3 1.422(15) yes
C3 C4 1.348(17) yes
C4 C5 1.422(18) yes
C4 C11 1.504(14) yes
C5 C6 1.440(17) yes
C5 C10 1.405(15) yes
C6 C7 1.39(2) yes
C6 C12 1.485(17) yes
C7 C8 1.362(17) yes
C8 C9 1.430(16) yes
C9 C10 1.425(18) yes
C11 C12 1.58(2) yes
C13 C14 1.393(17) yes
C13 C18 1.405(15) yes
C14 C15 1.353(19) yes
C15 C16 1.407(19) yes
C16 C17 1.37(2) yes
C17 C18 1.376(18) yes
C2 H2 0.950 no
C3 H3 0.950 no
C7 H7 0.950 no
C8 H8 0.950 no
C11 H11A 0.990 no
C11 H11B 0.990 no
C12 H12A 0.990 no
C12 H12B 0.990 no
C14 H14 0.950 no
C15 H15 0.950 no
C16 H16 0.950 no
C17 H17 0.950 no
C18 H18 0.950 no
C19 H19A 0.980 no
C19 H19B 0.980 no
C19 H19C 0.980 no

loop_
_geom_contact_atom_site_label_1
_geom_contact_atom_site_label_2
_geom_contact_distance
_geom_contact_publ_flag
_geom_contact_site_symmetry_2
Br1 Se1 3.195(3) no .
Br1 C1 3.474(13) no .
Br1 C13 3.503(10) no .
Se1 C9 3.438(12) no .
F1 O1 2.937(13) no .
F1 O3 2.950(15) no .
F2 O1 2.966(13) no .
F2 O2 2.907(15) no .
F3 O2 2.997(13) no .
F3 O3 2.907(13) no .
C1 C4 2.809(15) no .
C1 C18 3.189(15) no .
C2 C5 2.706(17) no .
C2 C19 3.068(15) no .
C3 C10 2.886(18) no .
C5 C8 2.722(19) no .
C6 C9 2.818(16) no .
C7 C10 2.906(16) no .
C10 C13 3.596(13) no .
C13 C16 2.755(18) no .
C14 C17 2.770(17) no .
C15 C18 2.78(2) no .
C18 C19 3.415(18) no .
Se1 O1 3.166(9) no 2_676
Se1 O2 2.997(9) no 1_545
F1 C3 3.288(16) no 2_677
F1 C8 3.531(16) no .
F1 C14 3.339(14) no 2_676
F1 C15 3.489(16) no 2_676
F2 F2 3.083(12) no 2_687
F2 F3 3.110(13) no 2_687
F2 C8 3.428(17) no .
F3 F2 3.110(13) no 2_687
F3 C7 3.501(16) no 2_687
O1 Se1 3.166(9) no 2_676
O1 C14 3.323(16) no 2_676
O1 C19 3.309(15) no 1_565
O1 C19 3.405(16) no 2_676
O2 Se1 2.997(9) no 1_565
O2 C1 3.217(15) no 1_565
O2 C2 3.429(14) no 1_565
O2 C7 3.467(14) no 2_687
O2 C12 3.422(15) no 2_687
O2 C19 3.235(13) no 1_565
O3 C2 3.249(13) no 1_665
O3 C14 3.541(16) no 2_676
O3 C18 3.277(17) no 1_665
O3 C19 3.298(15) no 1_665
O3 C19 3.524(15) no 2_676
C1 O2 3.217(15) no 1_545
C2 O2 3.429(14) no 1_545
C2 O3 3.249(13) no 1_445
C3 F1 3.288(16) no 2_677
C4 C8 3.540(15) no 2_677
C6 C10 3.597(15) no 2_677
C7 F3 3.501(16) no 2_687
C7 O2 3.467(14) no 2_687
C8 F1 3.531(16) no .
C8 F2 3.428(17) no .
C8 C4 3.540(15) no 2_677
C10 C6 3.597(15) no 2_677
C12 O2 3.422(15) no 2_687
C14 F1 3.339(14) no 2_676
C14 O1 3.323(16) no 2_676
C14 O3 3.541(16) no 2_676
C15 F1 3.489(16) no 2_676
C17 C19 3.477(17) no 2_566
C18 O3 3.277(17) no 1_445
C18 C19 3.514(14) no 2_566
C19 O1 3.309(15) no 1_545
C19 O1 3.405(16) no 2_676
C19 O2 3.235(13) no 1_545
C19 O3 3.298(15) no 1_445
C19 O3 3.524(15) no 2_676
C19 C17 3.477(17) no 2_566
C19 C18 3.514(14) no 2_566
Br1 H8 2.8307 no .
Br1 H14 3.3782 no .
Se1 H2 2.8673 no .
Se1 H14 2.9264 no .
Se1 H18 3.0015 no .
C1 H3 3.3138 no .
C1 H18 2.7855 no .
C1 H19B 3.0093 no .
C1 H19C 3.3245 no .
C2 H18 2.9746 no .
C2 H19B 2.7224 no .
C2 H19C 3.1865 no .
C3 H11A 2.9250 no .
C3 H11B 2.9175 no .
C4 H2 3.2273 no .
C4 H12A 3.1126 no .
C4 H12B 3.1220 no .
C5 H3 3.2553 no .
C5 H7 3.3113 no .
C5 H11A 3.0484 no .
C5 H11B 3.0449 no .
C5 H12A 3.0519 no .
C5 H12B 3.0704 no .
C6 H8 3.2036 no .
C6 H11A 3.0826 no .
C6 H11B 3.0921 no .
C7 H12A 2.9122 no .
C7 H12B 2.9186 no .
C9 H7 3.3280 no .
C10 H2 3.2942 no .
C10 H8 3.3074 no .
C10 H18 3.4856 no .
C11 H3 2.8581 no .
C12 H7 2.8608 no .
C13 H15 3.2395 no .
C13 H17 3.2541 no .
C13 H19A 3.0074 no .
C13 H19B 3.0055 no .
C14 H16 3.2429 no .
C14 H18 3.2863 no .
C15 H17 3.2659 no .
C16 H14 3.2505 no .
C16 H18 3.2497 no .
C17 H15 3.2636 no .
C18 H14 3.2836 no .
C18 H16 3.2461 no .
C18 H19B 3.0877 no .
C19 H2 2.4649 no .
C19 H18 3.2969 no .
H2 H3 2.3647 no .
H2 H18 3.0621 no .
H2 H19A 3.4083 no .
H2 H19B 2.0151 no .
H2 H19C 2.5012 no .
H3 H11A 2.9767 no .
H3 H11B 2.9837 no .
H7 H8 2.2961 no .
H7 H12A 2.9725 no .
H7 H12B 2.9775 no .
H11A H12A 2.7949 no .
H11A H12B 2.2805 no .
H11B H12A 2.2805 no .
H11B H12B 2.7884 no .
H14 H15 2.3019 no .
H15 H16 2.3568 no .
H16 H17 2.3181 no .
H17 H18 2.3300 no .
H18 H19B 2.7648 no .
Br1 H11A 2.9984 no 2_677
Br1 H12B 3.1024 no 2_677
Br1 H14 3.5771 no 2_676
Br1 H16 3.0805 no 2_576
Br1 H17 3.1357 no 1_655
Se1 H17 3.4133 no 1_655
S1 H7 3.5802 no 2_687
S1 H14 3.4133 no 2_676
S1 H18 3.4357 no 1_665
S1 H19A 3.0600 no 2_676
S1 H19C 2.9937 no 1_565
F1 H3 2.6652 no 2_677
F1 H8 2.6772 no .
F1 H11A 3.1846 no 2_677
F1 H14 2.7732 no 2_676
F1 H15 3.0637 no 2_676
F2 H7 3.2094 no .
F2 H7 3.4927 no 2_687
F2 H8 2.6327 no .
F2 H19C 3.4958 no 1_565
F3 H3 3.1107 no 1_665
F3 H3 3.2415 no 2_677
F3 H7 2.6606 no 2_687
O1 H14 2.6985 no 2_676
O1 H16 3.4579 no 2_576
O1 H17 3.2673 no 2_576
O1 H19A 3.5214 no 1_565
O1 H19A 2.8820 no 2_676
O1 H19C 2.4360 no 1_565
O2 H2 3.3181 no 1_565
O2 H7 2.7226 no 2_687
O2 H12A 3.3398 no 2_687
O2 H12B 2.8476 no 2_687
O2 H17 3.5407 no 1_665
O2 H18 3.4171 no 1_665
O2 H19C 2.6261 no 1_565
O3 H2 2.7149 no 1_665
O3 H14 3.4312 no 2_676
O3 H18 2.5734 no 1_665
O3 H19A 2.5883 no 2_676
O3 H19B 2.3216 no 1_665
C1 H12A 3.3906 no 2_577
C1 H12B 3.3874 no 2_677
C2 H12A 3.2050 no 2_577
C3 H12A 3.0074 no 2_577
C4 H12A 2.9252 no 2_577
C5 H11B 2.9801 no 2_577
C5 H12A 3.0832 no 2_577
C6 H11B 2.9592 no 2_577
C7 H11B 3.1811 no 2_577
C8 H11A 3.2384 no 2_677
C8 H11B 3.3878 no 2_577
C8 H16 3.3261 no 2_576
C9 H11A 3.1938 no 2_677
C9 H11B 3.4449 no 2_577
C9 H12B 3.0513 no 2_677
C9 H16 3.4286 no 2_576
C10 H11B 3.2634 no 2_577
C10 H12A 3.3766 no 2_577
C10 H12B 3.1704 no 2_677
C11 H15 3.1110 no 1_556
C12 H17 3.5781 no 2_577
C12 H18 3.1376 no 2_577
C13 H19A 3.4083 no 2_566
C13 H19B 3.5583 no 2_566
C15 H11A 3.4034 no 1_554
C16 H19C 3.3262 no 2_566
C17 H12B 3.4372 no 2_577
C17 H19A 3.0285 no 2_566
C17 H19C 3.1994 no 2_566
C18 H12A 3.2183 no 2_577
C18 H12B 3.4870 no 2_577
C18 H19A 2.8500 no 2_566
C18 H19B 3.5649 no 2_566
C19 H19A 3.3672 no 2_566
C19 H19B 3.5174 no 2_566
C20 H3 3.4881 no 2_677
C20 H7 3.3741 no 2_687
C20 H8 3.1723 no .
C20 H14 3.5777 no 2_676
H2 O2 3.3181 no 1_545
H2 O3 2.7149 no 1_445
H3 F1 2.6652 no 2_677
H3 F3 3.1107 no 1_445
H3 F3 3.2415 no 2_677
H3 C20 3.4881 no 2_677
H3 H12A 3.4710 no 2_577
H7 S1 3.5802 no 2_687
H7 F2 3.2094 no .
H7 F2 3.4927 no 2_687
H7 F3 2.6606 no 2_687
H7 O2 2.7226 no 2_687
H7 C20 3.3741 no 2_687
H8 F1 2.6772 no .
H8 F2 2.6327 no .
H8 C20 3.1723 no .
H8 H11A 3.0780 no 2_677
H8 H16 2.9156 no 2_576
H11A Br1 2.9984 no 2_677
H11A F1 3.1846 no 2_677
H11A C8 3.2384 no 2_677
H11A C9 3.1938 no 2_677
H11A C15 3.4034 no 1_556
H11A H8 3.0780 no 2_677
H11A H14 3.5359 no 1_556
H11A H15 2.5783 no 1_556
H11B C5 2.9801 no 2_577
H11B C6 2.9592 no 2_577
H11B C7 3.1811 no 2_577
H11B C8 3.3878 no 2_577
H11B C9 3.4449 no 2_577
H11B C10 3.2634 no 2_577
H11B H12A 3.3788 no 2_577
H11B H15 2.7596 no 1_556
H12A O2 3.3398 no 2_687
H12A C1 3.3906 no 2_577
H12A C2 3.2050 no 2_577
H12A C3 3.0074 no 2_577
H12A C4 2.9252 no 2_577
H12A C5 3.0832 no 2_577
H12A C10 3.3766 no 2_577
H12A C18 3.2183 no 2_577
H12A H3 3.4710 no 2_577
H12A H11B 3.3788 no 2_577
H12A H17 3.5697 no 2_577
H12A H18 2.4865 no 2_577
H12B Br1 3.1024 no 2_677
H12B O2 2.8476 no 2_687
H12B C1 3.3874 no 2_677
H12B C9 3.0513 no 2_677
H12B C10 3.1704 no 2_677
H12B C17 3.4372 no 2_577
H12B C18 3.4870 no 2_577
H12B H17 2.8582 no 2_577
H12B H18 2.9784 no 2_577
H14 Br1 3.5771 no 2_676
H14 S1 3.4133 no 2_676
H14 F1 2.7732 no 2_676
H14 O1 2.6985 no 2_676
H14 O3 3.4312 no 2_676
H14 C20 3.5777 no 2_676
H14 H11A 3.5359 no 1_554
H15 F1 3.0637 no 2_676
H15 C11 3.1110 no 1_554
H15 H11A 2.5783 no 1_554
H15 H11B 2.7596 no 1_554
H16 Br1 3.0805 no 2_576
H16 O1 3.4579 no 2_576
H16 C8 3.3261 no 2_576
H16 C9 3.4286 no 2_576
H16 H8 2.9156 no 2_576
H16 H19C 3.5380 no 2_566
H17 Br1 3.1357 no 1_455
H17 Se1 3.4133 no 1_455
H17 O1 3.2673 no 2_576
H17 O2 3.5407 no 1_445
H17 C12 3.5781 no 2_577
H17 H12A 3.5697 no 2_577
H17 H12B 2.8582 no 2_577
H17 H19A 3.2284 no 2_566
H17 H19C 3.3468 no 2_566
H18 S1 3.4357 no 1_445
H18 O2 3.4171 no 1_445
H18 O3 2.5734 no 1_445
H18 C12 3.1376 no 2_577
H18 H12A 2.4865 no 2_577
H18 H12B 2.9784 no 2_577
H18 H19A 2.9307 no 2_566
H19A S1 3.0600 no 2_676
H19A O1 3.5214 no 1_545
H19A O1 2.8820 no 2_676
H19A O3 2.5883 no 2_676
H19A C13 3.4083 no 2_566
H19A C17 3.0285 no 2_566
H19A C18 2.8500 no 2_566
H19A C19 3.3672 no 2_566
H19A H17 3.2284 no 2_566
H19A H18 2.9307 no 2_566
H19A H19A 3.0809 no 2_566
H19A H19B 2.8222 no 2_566
H19B O3 2.3216 no 1_445
H19B C13 3.5583 no 2_566
H19B C18 3.5649 no 2_566
H19B C19 3.5174 no 2_566
H19B H19A 2.8222 no 2_566
H19B H19B 3.3999 no 2_566
H19C S1 2.9937 no 1_545
H19C F2 3.4958 no 1_545
H19C O1 2.4360 no 1_545
H19C O2 2.6261 no 1_545
H19C C16 3.3262 no 2_566
H19C C17 3.1994 no 2_566
H19C H16 3.5380 no 2_566
H19C H17 3.3468 no 2_566

loop_
_geom_torsion_atom_site_label_1
_geom_torsion_atom_site_label_2
_geom_torsion_atom_site_label_3
_geom_torsion_atom_site_label_4
_geom_torsion
_geom_torsion_publ_flag
C1 Se1 C13 C14 146.1(7) no
C1 Se1 C13 C18 -37.5(8) no
C13 Se1 C1 C2 102.1(8) no
C13 Se1 C1 C10 -75.9(8) no
C19 Se1 C1 C2 2.8(9) no
C19 Se1 C1 C10 -175.1(8) no
C19 Se1 C13 C14 -109.9(7) no
C19 Se1 C13 C18 66.4(8) no
O1 S1 C20 F1 59.0(9) no
O1 S1 C20 F2 -64.2(9) no
O1 S1 C20 F3 176.6(8) no
O2 S1 C20 F1 178.0(7) no
O2 S1 C20 F2 54.7(9) no
O2 S1 C20 F3 -64.4(10) no
O3 S1 C20 F1 -60.5(9) no
O3 S1 C20 F2 176.3(8) no
O3 S1 C20 F3 57.1(10) no
Se1 C1 C2 C3 -178.6(7) no
Se1 C1 C10 C5 177.2(7) no
Se1 C1 C10 C9 -2.6(16) no
C2 C1 C10 C5 -0.7(15) no
C2 C1 C10 C9 179.6(10) no
C10 C1 C2 C3 -0.7(17) no
C1 C2 C3 C4 1.9(16) no
C2 C3 C4 C5 -1.6(15) no
C2 C3 C4 C11 177.2(9) no
C3 C4 C5 C6 -179.7(9) no
C3 C4 C5 C10 0.2(16) no
C3 C4 C11 C12 -179.2(11) no
C5 C4 C11 C12 -0.3(11) no
C11 C4 C5 C6 1.3(12) no
C11 C4 C5 C10 -178.9(9) no
C4 C5 C6 C7 -179.9(9) no
C4 C5 C6 C12 -1.8(12) no
C4 C5 C10 C1 0.9(15) no
C4 C5 C10 C9 -179.3(9) no
C6 C5 C10 C1 -179.2(9) no
C6 C5 C10 C9 0.6(15) no
C10 C5 C6 C7 0.2(16) no
C10 C5 C6 C12 178.4(9) no
C5 C6 C7 C8 -1.4(16) no
C5 C6 C12 C11 1.5(12) no
C7 C6 C12 C11 179.4(11) no
C12 C6 C7 C8 -179.1(10) no
C6 C7 C8 C9 1.9(18) no
C7 C8 C9 Br1 -177.0(10) no
C7 C8 C9 C10 -1.1(17) no
Br1 C9 C10 C1 -4.9(17) no
Br1 C9 C10 C5 175.4(7) no
C8 C9 C10 C1 179.5(10) no
C8 C9 C10 C5 -0.2(14) no
C4 C11 C12 C6 -0.7(11) no
Se1 C13 C14 C15 175.3(7) no
Se1 C13 C18 C17 -176.3(6) no
C14 C13 C18 C17 -0.0(15) no
C18 C13 C14 C15 -1.1(16) no
C13 C14 C15 C16 1.2(19) no
C14 C15 C16 C17 -0(2) no
C15 C16 C17 C18 -1(2) no
C16 C17 C18 C13 1.1(17) no

loop_
_cod_related_entry_id
_cod_related_entry_database
_cod_related_entry_code
1 ChemSpider 30661254
